data_2201358
loop_
_publ_author_name
'Kahn, Muhammed S.'
'Ahrens, Birte'
'Male, Louise'
'Raithby, Paul R.'

_publ_section_title
;
 5,8-Bis(trimethylsilylethynyl)quinoline
;
_journal_issue 11
_journal_name_full 'Acta Crystallographica Section E'
_journal_page_first o1220
_journal_page_last o1221
_journal_paper_doi 10.1107/S1600536802018184
_journal_volume 58
_journal_year 2002
_chemical_formula_iupac 'C19 H23 N Si2'
_chemical_formula_moiety 'C19 H23 N Si2'
_chemical_formula_sum 'C19 H23 N Si2'
_chemical_formula_weight 321.56
_space_group_IT_number 14
_symmetry_cell_setting monoclinic
_symmetry_space_group_name_Hall '-P 2ybc'
_symmetry_space_group_name_H-M 'P 1 21/c 1'
_audit_creation_method 'WinGX routine CIF_UPDATE'
_cell_angle_alpha 90
_cell_angle_beta 104.960(10)
_cell_angle_gamma 90
_cell_formula_units_Z 4
_cell_length_a 15.334(2)
_cell_length_b 10.604(2)
_cell_length_c 12.465(2)
_cell_measurement_reflns_used 4490
_cell_measurement_temperature 180(2)
_cell_measurement_theta_max 25.15
_cell_measurement_theta_min 3.83
_cell_volume 1958.1(6)
_computing_cell_refinement 'HKL SCALEPACK (Otwinowski & Minor, 1997)'
_computing_data_collection 'R-AXIS IIc Control Software (Rigaku/MSC, 1997)'
_computing_data_reduction 'HKL DENZO (Otwinowski & Minor, 1997) and SCALEPACK'
_computing_molecular_graphics 'ORTEP-3 (Farrugia, 1997)'
_computing_publication_material 'WinGX (Farrugia, 1999)'
_computing_structure_refinement 'SHELXL97 (Sheldrick, 1997)'
_computing_structure_solution 'SHELXS97 (Sheldrick, 1997)'
_diffrn_measured_fraction_theta_full 0.898
_diffrn_measured_fraction_theta_max 0.898
_diffrn_measurement_device_type 'Rigaku R-AXIS IIc'
_diffrn_measurement_method \f
_diffrn_radiation_type MoK\a
_diffrn_radiation_wavelength 0.71073
_diffrn_reflns_av_R_equivalents 0.0666
_diffrn_reflns_limit_h_max 17
_diffrn_reflns_limit_h_min -18
_diffrn_reflns_limit_k_max 0
_diffrn_reflns_limit_k_min -12
_diffrn_reflns_limit_l_max 14
_diffrn_reflns_limit_l_min 0
_diffrn_reflns_number 5136
_diffrn_reflns_theta_full 25.18
_diffrn_reflns_theta_max 25.18
_diffrn_reflns_theta_min 3.83
_diffrn_standards_number 0
_exptl_absorpt_coefficient_mu 0.178
_exptl_absorpt_correction_type none
_exptl_crystal_colour colourless
_exptl_crystal_density_diffrn 1.091
_exptl_crystal_density_method 'not measured'
_exptl_crystal_description block
_exptl_crystal_F_000 688
_exptl_crystal_size_max 0.3
_exptl_crystal_size_mid 0.3
_exptl_crystal_size_min 0.25
_refine_diff_density_max 0.474
_refine_diff_density_min -0.363
_refine_ls_extinction_method none
_refine_ls_goodness_of_fit_ref 1.041
_refine_ls_hydrogen_treatment constr
_refine_ls_matrix_type full
_refine_ls_number_parameters 205
_refine_ls_number_reflns 3166
_refine_ls_number_restraints 0
_refine_ls_restrained_S_all 1.041
_refine_ls_R_factor_gt 0.0829
_refine_ls_shift/su_max <0.001
_refine_ls_structure_factor_coef Fsqd
_refine_ls_weighting_details 'calc w = 1/[\s^2^(Fo^2^)+(0.1197P)^2^] where P = (Fo^2^+2Fc^2^)/3'
_refine_ls_weighting_scheme calc
_refine_ls_wR_factor_ref 0.2245
_reflns_number_gt 2003
_reflns_number_total 3166
_reflns_threshold_expression I>2\s(I)
_cod_data_source_file cf6215.cif
_cod_data_source_block I
_cod_original_cell_volume 1958.1(5)
_cod_original_sg_symbol_H-M 'P 21/c'
_cod_database_code 2201358
_cod_database_fobs_code 2201358

loop_
_symmetry_equiv_pos_as_xyz
'x, y, z'
'-x, y+1/2, -z+1/2'
'-x, -y, -z'
'x, -y-1/2, z-1/2'

loop_
_atom_site_label
_atom_site_fract_x
_atom_site_fract_y
_atom_site_fract_z
_atom_site_U_iso_or_equiv
_atom_site_adp_type
_atom_site_calc_flag
_atom_site_refinement_flags
_atom_site_occupancy
_atom_site_disorder_assembly
_atom_site_disorder_group
_atom_site_type_symbol
Si1 0.74685(7) -0.24344(10) -0.28418(9) 0.0433(4) Uani d . 1 . . Si
Si2 1.38795(7) -0.23895(11) 0.47410(10) 0.0466(4) Uani d . 1 . . Si
N1 1.0759(2) -0.0595(3) 0.2498(3) 0.0444(8) Uani d . 1 . . N
C1 1.0084(3) 0.0204(4) 0.2346(3) 0.0473(10) Uani d . 1 . . C
H1 1.0109 0.083 0.2898 0.057 Uiso calc R 1 . . H
C2 0.9329(3) 0.0199(4) 0.1425(3) 0.0488(10) Uani d . 1 . . C
H2 0.8871 0.082 0.1352 0.059 Uiso calc R 1 . . H
C3 0.9265(3) -0.0713(4) 0.0640(3) 0.0414(9) Uani d . 1 . . C
H3 0.8758 -0.0739 0.0014 0.05 Uiso calc R 1 . . H
C4 0.9958(2) -0.1619(4) 0.0762(3) 0.0394(9) Uani d . 1 . . C
C5 0.9953(3) -0.2582(3) -0.0029(3) 0.0382(9) Uani d . 1 . . C
C6 1.0666(3) -0.3421(4) 0.0132(3) 0.0513(11) Uani d . 1 . . C
H6 1.0659 -0.4068 -0.0397 0.062 Uiso calc R 1 . . H
C7 1.1397(3) -0.3321(4) 0.1071(4) 0.0523(11) Uani d . 1 . . C
H7 1.1883 -0.3901 0.1164 0.063 Uiso calc R 1 . . H
C8 1.1430(2) -0.2413(3) 0.1855(3) 0.0396(9) Uani d . 1 . . C
C9 1.0710(2) -0.1522(3) 0.1717(3) 0.0395(9) Uani d . 1 . . C
C10 0.9196(3) -0.2652(4) -0.0999(3) 0.0444(10) Uani d . 1 . . C
C11 0.8533(3) -0.2619(4) -0.1773(3) 0.0435(10) Uani d . 1 . . C
C12 0.6786(4) -0.1285(5) -0.2296(5) 0.0807(16) Uani d . 1 . . C
H12A 0.619 -0.1203 -0.2818 0.121 Uiso calc R 1 . . H
H12B 0.709 -0.0464 -0.2202 0.121 Uiso calc R 1 . . H
H12C 0.6717 -0.1578 -0.1576 0.121 Uiso calc R 1 . . H
C13 0.6896(4) -0.3981(5) -0.3067(6) 0.093(2) Uani d . 1 . . C
H13A 0.6367 -0.3927 -0.3705 0.139 Uiso calc R 1 . . H
H13B 0.6704 -0.4218 -0.2403 0.139 Uiso calc R 1 . . H
H13C 0.7314 -0.4619 -0.3213 0.139 Uiso calc R 1 . . H
C14 0.7689(3) -0.1758(5) -0.4114(4) 0.0624(13) Uani d . 1 . . C
H14A 0.7118 -0.1667 -0.4685 0.094 Uiso calc R 1 . . H
H14B 0.8092 -0.2319 -0.4387 0.094 Uiso calc R 1 . . H
H14C 0.7973 -0.0929 -0.3945 0.094 Uiso calc R 1 . . H
C15 1.2192(3) -0.2345(4) 0.2817(3) 0.0448(10) Uani d . 1 . . C
C16 1.2846(3) -0.2355(4) 0.3601(4) 0.0501(11) Uani d . 1 . . C
C17 1.3996(3) -0.0863(5) 0.5491(4) 0.0737(15) Uani d . 1 . . C
H17A 1.4563 -0.0855 0.6075 0.111 Uiso calc R 1 . . H
H17B 1.3488 -0.0755 0.5825 0.111 Uiso calc R 1 . . H
H17C 1.3997 -0.0173 0.4968 0.111 Uiso calc R 1 . . H
C18 1.3794(4) -0.3685(5) 0.5705(4) 0.0848(17) Uani d . 1 . . C
H18A 1.4311 -0.365 0.6359 0.127 Uiso calc R 1 . . H
H18B 1.3792 -0.4497 0.5329 0.127 Uiso calc R 1 . . H
H18C 1.3233 -0.3595 0.5938 0.127 Uiso calc R 1 . . H
C19 1.4825(3) -0.2640(5) 0.4100(5) 0.0753(16) Uani d . 1 . . C
H19A 1.5394 -0.2675 0.4682 0.113 Uiso calc R 1 . . H
H19B 1.4848 -0.1941 0.3593 0.113 Uiso calc R 1 . . H
H19C 1.4736 -0.3435 0.3686 0.113 Uiso calc R 1 . . H

loop_
_atom_site_aniso_label
_atom_site_aniso_U_11
_atom_site_aniso_U_22
_atom_site_aniso_U_33
_atom_site_aniso_U_12
_atom_site_aniso_U_13
_atom_site_aniso_U_23
Si1 0.0398(7) 0.0476(7) 0.0382(7) 0.0038(5) 0.0022(5) -0.0031(5)
Si2 0.0392(7) 0.0514(7) 0.0419(7) 0.0006(5) -0.0026(5) 0.0039(5)
N1 0.055(2) 0.0413(18) 0.0376(19) -0.0084(16) 0.0124(15) -0.0021(15)
C1 0.052(2) 0.049(2) 0.040(2) 0.001(2) 0.0105(19) -0.0104(19)
C2 0.050(2) 0.048(2) 0.049(3) 0.0010(19) 0.0134(19) 0.006(2)
C3 0.045(2) 0.044(2) 0.035(2) -0.0049(17) 0.0102(16) 0.0041(17)
C4 0.044(2) 0.042(2) 0.032(2) -0.0054(17) 0.0088(16) 0.0051(17)
C5 0.040(2) 0.042(2) 0.031(2) -0.0009(16) 0.0058(15) 0.0025(17)
C6 0.056(3) 0.057(3) 0.036(2) -0.001(2) 0.0053(19) -0.0046(19)
C7 0.044(2) 0.061(3) 0.050(3) 0.005(2) 0.0077(19) -0.002(2)
C8 0.035(2) 0.048(2) 0.033(2) -0.0044(16) 0.0039(16) 0.0031(18)
C9 0.045(2) 0.041(2) 0.033(2) -0.0053(17) 0.0099(16) 0.0047(17)
C10 0.044(2) 0.053(2) 0.034(2) -0.0061(18) 0.0062(18) 0.0004(19)
C11 0.044(2) 0.048(2) 0.038(2) 0.0033(17) 0.0098(18) -0.0040(18)
C12 0.086(4) 0.090(4) 0.075(4) 0.029(3) 0.037(3) 0.009(3)
C13 0.070(3) 0.061(3) 0.118(5) -0.012(3) -0.029(3) 0.012(3)
C14 0.058(3) 0.085(3) 0.040(3) 0.018(2) 0.007(2) 0.003(2)
C15 0.037(2) 0.050(2) 0.044(2) -0.0025(17) 0.0047(18) 0.0018(19)
C16 0.041(2) 0.053(3) 0.052(3) -0.0024(18) 0.004(2) 0.006(2)
C17 0.061(3) 0.070(3) 0.077(4) 0.001(2) -0.006(3) -0.018(3)
C18 0.104(4) 0.080(4) 0.061(3) 0.000(3) 0.004(3) 0.020(3)
C19 0.051(3) 0.102(4) 0.065(4) 0.011(3) 0.002(2) -0.012(3)

loop_
_atom_type_symbol
_atom_type_description
_atom_type_scat_dispersion_real
_atom_type_scat_dispersion_imag
_atom_type_scat_source
C C 0.0033 0.0016 'International Tables Vol C Tables 4.2.6.8 and 6.1.1.4'
H H 0 0 'International Tables Vol C Tables 4.2.6.8 and 6.1.1.4'
N N 0.0061 0.0033 'International Tables Vol C Tables 4.2.6.8 and 6.1.1.4'
Si Si 0.0817 0.0704 'International Tables Vol C Tables 4.2.6.8 and 6.1.1.4'

loop_
_geom_angle_atom_site_label_1
_geom_angle_atom_site_label_2
_geom_angle_atom_site_label_3
_geom_angle
_geom_angle_publ_flag
C11 Si1 C12 106.6(2) no
C11 Si1 C13 108.3(2) no
C12 Si1 C13 110.5(3) no
C11 Si1 C14 109.85(19) no
C12 Si1 C14 107.8(2) no
C13 Si1 C14 113.5(3) no
C16 Si2 C19 106.6(2) no
C16 Si2 C18 109.0(2) no
C19 Si2 C18 111.7(3) no
C16 Si2 C17 108.9(2) no
C19 Si2 C17 111.0(2) no
C18 Si2 C17 109.5(3) no
C1 N1 C9 117.6(3) no
N1 C1 C2 124.7(4) no
N1 C1 H1 117.7 no
C2 C1 H1 117.7 no
C3 C2 C1 118.8(4) no
C3 C2 H2 120.6 no
C1 C2 H2 120.6 no
C2 C3 C4 119.6(4) no
C2 C3 H3 120.2 no
C4 C3 H3 120.2 no
C3 C4 C5 123.2(3) no
C3 C4 C9 117.6(4) no
C5 C4 C9 119.2(3) no
C6 C5 C4 120.0(4) no
C6 C5 C10 121.5(4) no
C4 C5 C10 118.4(3) no
C5 C6 C7 120.3(4) no
C5 C6 H6 119.8 no
C7 C6 H6 119.8 no
C8 C7 C6 121.7(4) no
C8 C7 H7 119.1 no
C6 C7 H7 119.1 no
C7 C8 C9 119.7(3) no
C7 C8 C15 120.2(4) no
C9 C8 C15 120.1(3) no
N1 C9 C8 119.3(3) no
N1 C9 C4 121.8(3) no
C8 C9 C4 119.0(4) no
C11 C10 C5 174.3(4) yes
C10 C11 Si1 172.8(4) yes
Si1 C12 H12A 109.5 no
Si1 C12 H12B 109.5 no
H12A C12 H12B 109.5 no
Si1 C12 H12C 109.5 no
H12A C12 H12C 109.5 no
H12B C12 H12C 109.5 no
Si1 C13 H13A 109.5 no
Si1 C13 H13B 109.5 no
H13A C13 H13B 109.5 no
Si1 C13 H13C 109.5 no
H13A C13 H13C 109.5 no
H13B C13 H13C 109.5 no
Si1 C14 H14A 109.5 no
Si1 C14 H14B 109.5 no
H14A C14 H14B 109.5 no
Si1 C14 H14C 109.5 no
H14A C14 H14C 109.5 no
H14B C14 H14C 109.5 no
C16 C15 C8 176.1(4) yes
C15 C16 Si2 176.8(4) yes
Si2 C17 H17A 109.5 no
Si2 C17 H17B 109.5 no
H17A C17 H17B 109.5 no
Si2 C17 H17C 109.5 no
H17A C17 H17C 109.5 no
H17B C17 H17C 109.5 no
Si2 C18 H18A 109.5 no
Si2 C18 H18B 109.5 no
H18A C18 H18B 109.5 no
Si2 C18 H18C 109.5 no
H18A C18 H18C 109.5 no
H18B C18 H18C 109.5 no
Si2 C19 H19A 109.5 no
Si2 C19 H19B 109.5 no
H19A C19 H19B 109.5 no
Si2 C19 H19C 109.5 no
H19A C19 H19C 109.5 no
H19B C19 H19C 109.5 no

loop_
_geom_bond_atom_site_label_1
_geom_bond_atom_site_label_2
_geom_bond_site_symmetry_2
_geom_bond_distance
_geom_bond_publ_flag
Si1 C11 . 1.832(4) yes
Si1 C12 . 1.847(5) no
Si1 C13 . 1.847(5) no
Si1 C14 . 1.850(5) no
Si2 C16 . 1.835(4) yes
Si2 C19 . 1.847(5) no
Si2 C18 . 1.853(5) no
Si2 C17 . 1.854(5) no
N1 C1 . 1.313(5) yes
N1 C9 . 1.372(5) yes
C1 C2 . 1.404(5) yes
C1 H1 . 0.95 no
C2 C3 . 1.362(5) yes
C2 H2 . 0.95 no
C3 C4 . 1.410(5) yes
C3 H3 . 0.95 no
C4 C5 . 1.419(5) yes
C4 C9 . 1.432(5) yes
C5 C6 . 1.382(5) yes
C5 C10 . 1.446(5) yes
C6 C7 . 1.401(5) yes
C6 H6 . 0.95 no
C7 C8 . 1.364(5) yes
C7 H7 . 0.95 no
C8 C9 . 1.429(5) yes
C8 C15 . 1.443(5) yes
C10 C11 . 1.207(5) yes
C12 H12A . 0.98 no
C12 H12B . 0.98 no
C12 H12C . 0.98 no
C13 H13A . 0.98 no
C13 H13B . 0.98 no
C13 H13C . 0.98 no
C14 H14A . 0.98 no
C14 H14B . 0.98 no
C14 H14C . 0.98 no
C15 C16 . 1.207(5) yes
C17 H17A . 0.98 no
C17 H17B . 0.98 no
C17 H17C . 0.98 no
C18 H18A . 0.98 no
C18 H18B . 0.98 no
C18 H18C . 0.98 no
C19 H19A . 0.98 no
C19 H19B . 0.98 no
C19 H19C . 0.98 no

loop_
_geom_hbond_atom_site_label_D
_geom_hbond_atom_site_label_H
_geom_hbond_atom_site_label_A
_geom_hbond_site_symmetry_A
_geom_hbond_distance_DH
_geom_hbond_distance_HA
_geom_hbond_distance_DA
_geom_hbond_angle_DHA
C6 H6 N1 4 0.95 2.69 3.483(5) 141
C14 H14C N1 3_755 0.98 2.80 3.671(6) 149

loop_
_geom_torsion_atom_site_label_1
_geom_torsion_atom_site_label_2
_geom_torsion_atom_site_label_3
_geom_torsion_atom_site_label_4
_geom_torsion
_geom_torsion_publ_flag
C9 N1 C1 C2 -1.9(6) no
N1 C1 C2 C3 2.0(6) no
C1 C2 C3 C4 -0.6(6) no
C2 C3 C4 C5 -178.6(4) yes
C2 C3 C4 C9 -0.7(5) no
C3 C4 C5 C6 178.5(4) yes
C9 C4 C5 C6 0.6(6) no
C3 C4 C5 C10 -1.0(6) no
C9 C4 C5 C10 -178.9(3) no
C4 C5 C6 C7 -0.4(6) no
C10 C5 C6 C7 179.1(4) no
C5 C6 C7 C8 0.5(7) no
C6 C7 C8 C9 -0.9(6) no
C6 C7 C8 C15 179.5(4) no
C1 N1 C9 C8 -179.8(4) yes
C1 N1 C9 C4 0.5(5) no
C7 C8 C9 N1 -178.6(4) yes
C15 C8 C9 N1 1.0(5) no
C7 C8 C9 C4 1.1(6) no
C15 C8 C9 C4 -179.3(3) no
C3 C4 C9 N1 0.7(5) no
C5 C4 C9 N1 178.7(3) no
C3 C4 C9 C8 -178.9(3) no
C5 C4 C9 C8 -1.0(5) no

loop_
_cod_related_entry_id
_cod_related_entry_database
_cod_related_entry_code
1 ChemSpider 21132123
